data_2013787
loop_
_publ_author_name
'Harvey, Miguel'
'Baggio, Sergio'
'Pardo, Helena'
'Baggio, Ricardo'

_publ_section_title
;
 A novel five-coordinate cadmium phenanthroline thiosulfate
;
_journal_issue 2
_journal_name_full 'Acta Crystallographica Section C'
_journal_page_first m79
_journal_page_last m81
_journal_paper_doi 10.1107/S0108270104000186
_journal_volume 60
_journal_year 2004
_chemical_formula_iupac '[Cd (S2 O3) (C12 H8 N2)]'
_chemical_formula_moiety 'C12 H8 Cd N2 O3 S2'
_chemical_formula_sum 'C12 H8 Cd N2 O3 S2'
_chemical_formula_weight 404.72
_chemical_name_systematic
;
(1,10-phenantholine-\k^2^N,N')(\m~3~-thiosulfato-\k^3^S:S:O)cadmium(II)
;
_space_group_IT_number 19
_symmetry_cell_setting orthorhombic
_symmetry_space_group_name_Hall 'P 2ac 2ab'
_symmetry_space_group_name_H-M 'P 21 21 21'
_atom_sites_solution_hydrogens geom
_atom_sites_solution_primary direct
_atom_sites_solution_secondary difmap
_audit_creation_method SHELXL97
_cell_angle_alpha 90
_cell_angle_beta 90
_cell_angle_gamma 90
_cell_formula_units_Z 4
_cell_length_a 6.5200(13)
_cell_length_b 10.172(2)
_cell_length_c 18.871(4)
_cell_measurement_reflns_used 25
_cell_measurement_temperature 293(2)
_cell_measurement_theta_max 15
_cell_measurement_theta_min 7.5
_cell_volume 1251.6(4)
_computing_cell_refinement 'MSC/AFC Diffractometer Control Software'
_computing_data_collection
;MSC/AFC Diffractometer Control Software (Molecular Structure Corporation,
 1988)
;
_computing_data_reduction 'MSC/AFC Diffractometer Control Software'
_computing_molecular_graphics 'XP in SHELXTL/PC (Sheldrick,1994)'
_computing_publication_material SHELXL97
_computing_structure_refinement 'SHELXL97 (Sheldrick, 1997)'
_computing_structure_solution 'SHELXS97 (Sheldrick, 1997)'
_diffrn_ambient_temperature 293(2)
_diffrn_measured_fraction_theta_full 1.000
_diffrn_measured_fraction_theta_max 1.000
_diffrn_measurement_device 'Rigaku AFC-7S'
_diffrn_measurement_method \w/2\q
_diffrn_radiation_monochromator graphite
_diffrn_radiation_source 'fine-focus sealed tube'
_diffrn_radiation_type MoK\a
_diffrn_radiation_wavelength 0.71073
_diffrn_reflns_av_R_equivalents 0.0184
_diffrn_reflns_av_sigmaI/netI 0.0595
_diffrn_reflns_limit_h_max 8
_diffrn_reflns_limit_h_min -1
_diffrn_reflns_limit_k_max 13
_diffrn_reflns_limit_k_min -1
_diffrn_reflns_limit_l_max 24
_diffrn_reflns_limit_l_min -1
_diffrn_reflns_number 2276
_diffrn_reflns_theta_full 27.47
_diffrn_reflns_theta_max 27.47
_diffrn_reflns_theta_min 2.16
_diffrn_standards_decay_% <3
_diffrn_standards_interval_count 150
_diffrn_standards_number 3
_exptl_absorpt_coefficient_mu 2.085
_exptl_absorpt_correction_T_max 0.73
_exptl_absorpt_correction_T_min 0.35
_exptl_absorpt_correction_type \y-scan
_exptl_absorpt_process_details
;MSC/AFC Diffractometer Control Software (Molecular Structure Corporation,
 1988)
;
_exptl_crystal_colour colourless
_exptl_crystal_density_diffrn 2.148
_exptl_crystal_density_meas ?
_exptl_crystal_density_method 'not measured'
_exptl_crystal_description needle
_exptl_crystal_F_000 792
_exptl_crystal_size_max 0.50
_exptl_crystal_size_mid 0.15
_exptl_crystal_size_min 0.15
_refine_diff_density_max 1.205
_refine_diff_density_min -1.044
_refine_ls_abs_structure_details 'Flack (1983)'
_refine_ls_abs_structure_Flack 0.43(7)
_refine_ls_extinction_method none
_refine_ls_goodness_of_fit_ref 1.014
_refine_ls_hydrogen_treatment constr
_refine_ls_matrix_type full
_refine_ls_number_parameters 182
_refine_ls_number_reflns 2093
_refine_ls_number_restraints 0
_refine_ls_restrained_S_all 1.04
_refine_ls_R_factor_all 0.0384
_refine_ls_R_factor_gt 0.0305
_refine_ls_shift/su_max 0.008
_refine_ls_shift/su_mean 0.001
_refine_ls_structure_factor_coef Fsqd
_refine_ls_weighting_details 'calc w = 1/[\s^2^(Fo^2^)+(0.0894P)^2^+7.6222P] where P=(Fo^2^+2Fc^2^)/3'
_refine_ls_weighting_scheme calc
_refine_ls_wR_factor_gt 0.0865
_refine_ls_wR_factor_ref 0.1402
_reflns_number_gt 2013
_reflns_number_total 2093
_reflns_threshold_expression I>2\s(I)
_cod_data_source_file ga1040.cif
_cod_data_source_block I
_cod_depositor_comments
;
The following automatic conversions were performed:

'_exptl_crystal_density_meas' value 'not measured' was changed to '?'
- the value is perceived as not measured.

Automatic conversion script
Id: cif_fix_values 3008 2015-01-20 13:52:24Z robertas 
;
_cod_database_code 2013787
_cod_database_fobs_code 2013787

loop_
_symmetry_equiv_pos_as_xyz
'x, y, z'
'-x+1/2, -y, z+1/2'
'-x, y+1/2, -z+1/2'
'x+1/2, -y+1/2, -z'

loop_
_atom_site_label
_atom_site_fract_x
_atom_site_fract_y
_atom_site_fract_z
_atom_site_U_iso_or_equiv
_atom_site_adp_type
_atom_site_calc_flag
_atom_site_refinement_flags
_atom_site_occupancy
_atom_site_disorder_assembly
_atom_site_disorder_group
_atom_site_type_symbol
Cd 0.68554(10) 0.35218(6) 0.44820(3) 0.0310(2) Uani d . 1 . . Cd
S1 1.0076(3) 0.3703(2) 0.52507(11) 0.0318(4) Uani d . 1 . . S
S2 1.2289(3) 0.46992(19) 0.46632(10) 0.0289(4) Uani d . 1 . . S
O1 1.2529(14) 0.4036(7) 0.3985(3) 0.0493(19) Uani d . 1 . . O
O2 1.1586(12) 0.6055(7) 0.4621(4) 0.0481(17) Uani d . 1 . . O
O3 1.4146(10) 0.4554(7) 0.5101(3) 0.0385(14) Uani d . 1 . . O
N1 0.7066(13) 0.5455(7) 0.3847(4) 0.0316(15) Uani d . 1 . . N
N2 0.7294(12) 0.2975(7) 0.3296(4) 0.0289(14) Uani d . 1 . . N
C1 0.6982(16) 0.6676(9) 0.4119(5) 0.042(2) Uani d . 1 . . C
H1A 0.6820 0.6776 0.4606 0.050 Uiso calc R 1 . . H
C2 0.7129(18) 0.7810(9) 0.3694(6) 0.047(3) Uani d . 1 . . C
H2A 0.7068 0.8643 0.3897 0.057 Uiso calc R 1 . . H
C3 0.7361(17) 0.7667(11) 0.2989(6) 0.047(3) Uani d . 1 . . C
H3A 0.7453 0.8410 0.2703 0.057 Uiso calc R 1 . . H
C4 0.7464(14) 0.6424(10) 0.2683(5) 0.0362(18) Uani d . 1 . . C
C5 0.7762(17) 0.6216(12) 0.1938(5) 0.048(3) Uani d . 1 . . C
H5A 0.7873 0.6934 0.1635 0.057 Uiso calc R 1 . . H
C6 0.7881(16) 0.4989(11) 0.1675(5) 0.043(2) Uani d . 1 . . C
H6A 0.8086 0.4878 0.1191 0.052 Uiso calc R 1 . . H
C7 0.7702(14) 0.3843(10) 0.2118(4) 0.0347(19) Uani d . 1 . . C
C8 0.7736(17) 0.2551(11) 0.1851(5) 0.045(2) Uani d . 1 . . C
H8A 0.7885 0.2398 0.1367 0.055 Uiso calc R 1 . . H
C9 0.7548(15) 0.1534(12) 0.2310(5) 0.044(2) Uani d . 1 . . C
H9A 0.7561 0.0672 0.2146 0.053 Uiso calc R 1 . . H
C10 0.7335(15) 0.1794(9) 0.3033(5) 0.038(2) Uani d . 1 . . C
H10A 0.7218 0.1086 0.3343 0.046 Uiso calc R 1 . . H
C11 0.7437(13) 0.4027(9) 0.2851(4) 0.0292(17) Uani d . 1 . . C
C12 0.7343(13) 0.5335(9) 0.3127(5) 0.0303(18) Uani d . 1 . . C

loop_
_atom_site_aniso_label
_atom_site_aniso_U_11
_atom_site_aniso_U_22
_atom_site_aniso_U_33
_atom_site_aniso_U_12
_atom_site_aniso_U_13
_atom_site_aniso_U_23
Cd 0.0341(3) 0.0341(3) 0.0247(3) 0.0010(3) 0.0016(2) 0.0042(2)
S1 0.0296(9) 0.0348(10) 0.0310(9) 0.0003(9) 0.0008(8) 0.0102(8)
S2 0.0336(10) 0.0273(8) 0.0257(9) -0.0017(8) 0.0018(8) 0.0011(7)
O1 0.067(5) 0.051(4) 0.030(3) -0.008(4) 0.016(3) -0.013(3)
O2 0.051(4) 0.035(3) 0.059(4) 0.006(3) 0.003(4) 0.014(3)
O3 0.032(3) 0.046(3) 0.038(3) 0.005(3) -0.001(3) -0.001(3)
N1 0.034(4) 0.028(3) 0.033(3) 0.004(3) -0.002(3) 0.001(3)
N2 0.032(4) 0.027(3) 0.027(3) 0.005(3) 0.003(3) 0.001(3)
C1 0.042(5) 0.042(5) 0.042(4) -0.003(5) -0.004(4) -0.004(4)
C2 0.045(6) 0.023(4) 0.075(7) -0.007(4) -0.008(6) 0.005(4)
C3 0.040(6) 0.043(5) 0.059(6) -0.006(5) -0.009(5) 0.009(5)
C4 0.032(4) 0.038(4) 0.039(4) 0.001(4) -0.002(4) 0.000(4)
C5 0.043(5) 0.063(6) 0.037(5) 0.012(5) 0.001(4) 0.028(5)
C6 0.038(5) 0.060(6) 0.031(4) 0.003(5) -0.006(4) 0.013(4)
C7 0.027(4) 0.051(5) 0.026(4) 0.000(4) 0.001(3) 0.003(3)
C8 0.040(6) 0.061(6) 0.035(5) 0.000(5) -0.001(4) -0.011(4)
C9 0.034(4) 0.054(5) 0.044(5) -0.003(5) 0.001(4) -0.026(5)
C10 0.035(5) 0.034(4) 0.046(5) 0.002(4) 0.009(4) 0.009(4)
C11 0.025(4) 0.041(4) 0.022(3) 0.002(3) -0.002(3) -0.001(3)
C12 0.022(4) 0.036(4) 0.033(4) 0.001(4) -0.002(3) 0.007(3)

loop_
_atom_type_symbol
_atom_type_description
_atom_type_scat_dispersion_real
_atom_type_scat_dispersion_imag
_atom_type_scat_source
C C 0.0033 0.0016 'International Tables Vol C Tables 4.2.6.8 and 6.1.1.4'
H H 0.0000 0.0000 'International Tables Vol C Tables 4.2.6.8 and 6.1.1.4'
N N 0.0061 0.0033 'International Tables Vol C Tables 4.2.6.8 and 6.1.1.4'
O O 0.0106 0.0060 'International Tables Vol C Tables 4.2.6.8 and 6.1.1.4'
S S 0.1246 0.1234 'International Tables Vol C Tables 4.2.6.8 and 6.1.1.4'
Cd Cd -0.8075 1.2024 'International Tables Vol C Tables 4.2.6.8 and 6.1.1.4'

loop_
_geom_angle_atom_site_label_1
_geom_angle_atom_site_label_2
_geom_angle_atom_site_label_3
_geom_angle_site_symmetry_1
_geom_angle_site_symmetry_3
_geom_angle
_geom_angle_publ_flag
N1 Cd S1 . 4_456 150.7(2) y
N2 Cd S1 . 4_456 91.91(18) y
O3 Cd S1 1_455 4_456 87.55(18) y
S1 Cd S1 . 4_456 108.66(5) y
N1 Cd N2 . . 72.4(2) y
N1 Cd O3 . 1_455 85.5(3) y
N2 Cd O3 . 1_455 132.4(2) y
N1 Cd S1 . . 100.6(2) y
N2 Cd S1 . . 117.5(2) y
O3 Cd S1 1_455 . 107.52(17) y
S2 S1 Cd . . 107.57(10) ?
O2 S2 O1 . . 115.1(5) ?
O2 S2 O3 . . 112.7(4) ?
O1 S2 O3 . . 111.0(5) ?
O2 S2 S1 . . 105.8(3) ?
O1 S2 S1 . . 108.5(3) ?
O3 S2 S1 . . 102.8(3) ?
C1 N1 C12 . . 117.6(8) ?
C1 N1 Cd . . 125.9(6) ?
C12 N1 Cd . . 116.4(6) ?
C10 N2 C11 . . 119.3(7) ?
C10 N2 Cd . . 126.3(6) ?
C11 N2 Cd . . 114.4(5) ?
N1 C1 C2 . . 122.4(9) ?
N1 C1 H1A . . 118.8 ?
C2 C1 H1A . . 118.8 ?
C3 C2 C1 . . 118.8(10) ?
C3 C2 H2A . . 120.6 ?
C1 C2 H2A . . 120.6 ?
C2 C3 C4 . . 120.9(10) ?
C2 C3 H3A . . 119.5 ?
C4 C3 H3A . . 119.5 ?
C12 C4 C3 . . 118.0(8) ?
C12 C4 C5 . . 118.8(9) ?
C3 C4 C5 . . 123.2(10) ?
C6 C5 C4 . . 120.4(9) ?
C6 C5 H5A . . 119.8 ?
C4 C5 H5A . . 119.8 ?
C5 C6 C7 . . 122.2(9) ?
C5 C6 H6A . . 118.9 ?
C7 C6 H6A . . 118.9 ?
C11 C7 C8 . . 118.6(9) ?
C11 C7 C6 . . 118.3(9) ?
C8 C7 C6 . . 123.1(9) ?
C9 C8 C7 . . 118.8(9) ?
C9 C8 H8A . . 120.6 ?
C7 C8 H8A . . 120.6 ?
C8 C9 C10 . . 119.3(10) ?
C8 C9 H9A . . 120.3 ?
C10 C9 H9A . . 120.3 ?
N2 C10 C9 . . 123.3(9) ?
N2 C10 H10A . . 118.3 ?
C9 C10 H10A . . 118.3 ?
N2 C11 C7 . . 120.7(8) ?
N2 C11 C12 . . 120.2(7) ?
C7 C11 C12 . . 119.2(8) ?
N1 C12 C4 . . 122.2(8) ?
N1 C12 C11 . . 116.6(8) ?
C4 C12 C11 . . 121.2(8) ?

loop_
_geom_bond_atom_site_label_1
_geom_bond_atom_site_label_2
_geom_bond_site_symmetry_2
_geom_bond_distance
_geom_bond_publ_flag
Cd S1 4_456 2.593(2) ?
Cd S1 . 2.559(2) ?
Cd N1 . 2.306(7) ?
Cd N2 . 2.323(7) ?
Cd O3 1_455 2.363(7) ?
S1 S2 . 2.083(3) ?
S2 O2 . 1.455(7) ?
S2 O1 . 1.455(6) ?
S2 O3 . 1.473(7) ?
N1 C1 . 1.345(12) ?
N1 C12 . 1.376(11) ?
N2 C10 . 1.300(11) ?
N2 C11 . 1.364(11) ?
C1 C2 . 1.408(13) ?
C1 H1A . 0.9300 ?
C2 C3 . 1.347(17) ?
C2 H2A . 0.9300 ?
C3 C4 . 1.393(15) ?
C3 H3A . 0.9300 ?
C4 C12 . 1.391(12) ?
C4 C5 . 1.434(13) ?
C5 C6 . 1.345(16) ?
C5 H5A . 0.9300 ?
C6 C7 . 1.439(13) ?
C6 H6A . 0.9300 ?
C7 C11 . 1.407(12) ?
C7 C8 . 1.408(14) ?
C8 C9 . 1.356(16) ?
C8 H8A . 0.9300 ?
C9 C10 . 1.397(13) ?
C9 H9A . 0.9300 ?
C10 H10A . 0.9300 ?
C11 C12 . 1.430(13) ?
